data_7050499
loop_
_publ_author_name
'Shah, Shashin'
'Eichler, Barrett E.'
'Smith, Rhett C.'
'Power, Philip P.'
'Protasiewicz, John D.'

_publ_section_title
;
 Synthesis and solid state structures of increasingly sterically
 crowded 1,4-diiodo-2,3,5,6-tetraarylbenzenes: a new series of bulky
 benzenes and aryls
;
_journal_issue 2
_journal_name_full 'New Journal of Chemistry'
_journal_page_first 442
_journal_paper_doi 10.1039/b210577b
_journal_volume 27
_journal_year 2003
_chemical_formula_sum 'C69 H52 I2'
_chemical_formula_weight 1134.91
_space_group_IT_number 14
_symmetry_space_group_name_Hall '-P 2ybc'
_symmetry_space_group_name_H-M 'P 1 21/c 1'
_atom_sites_solution_hydrogens geom
_atom_sites_solution_primary direct
_atom_sites_solution_secondary difmap
_audit_creation_method SHELXL-97
_cell_angle_alpha 90.00
_cell_angle_beta 110.941(9)
_cell_angle_gamma 90.00
_cell_formula_units_Z 2
_cell_length_a 16.229(2)
_cell_length_b 16.500(2)
_cell_length_c 13.1236(16)
_cell_measurement_temperature 293(2)
_cell_volume 3282.1(7)
_computing_structure_refinement 'SHELXL-97 (Sheldrick, 1997)'
_computing_structure_solution 'SHELXS-97 (Sheldrick, 1990)'
_diffrn_ambient_temperature 293(2)
_diffrn_measured_fraction_theta_full 0.986
_diffrn_measured_fraction_theta_max 0.986
_diffrn_radiation_monochromator graphite
_diffrn_radiation_source 'fine-focus sealed tube'
_diffrn_radiation_type MoK\a
_diffrn_radiation_wavelength 0.71073
_diffrn_reflns_av_R_equivalents 0.0419
_diffrn_reflns_av_sigmaI/netI 0.0724
_diffrn_reflns_limit_h_max 18
_diffrn_reflns_limit_h_min -18
_diffrn_reflns_limit_k_max 19
_diffrn_reflns_limit_k_min -1
_diffrn_reflns_limit_l_max 14
_diffrn_reflns_limit_l_min -1
_diffrn_reflns_number 6622
_diffrn_reflns_theta_full 24.50
_diffrn_reflns_theta_max 24.50
_diffrn_reflns_theta_min 1.82
_exptl_absorpt_coefficient_mu 0.992
_exptl_crystal_density_diffrn 1.148
_exptl_crystal_density_method 'not measured'
_exptl_crystal_F_000 1144
_refine_diff_density_max 0.784
_refine_diff_density_min -0.973
_refine_diff_density_rms 0.123
_refine_ls_extinction_method none
_refine_ls_goodness_of_fit_ref 1.003
_refine_ls_hydrogen_treatment mixed
_refine_ls_matrix_type full
_refine_ls_number_parameters 289
_refine_ls_number_reflns 5385
_refine_ls_number_restraints 0
_refine_ls_restrained_S_all 1.003
_refine_ls_R_factor_all 0.1188
_refine_ls_R_factor_gt 0.0721
_refine_ls_shift/su_max 1.527
_refine_ls_shift/su_mean 0.080
_refine_ls_structure_factor_coef Fsqd
_refine_ls_weighting_details 'calc w=1/[\s^2^(Fo^2^)+(0.1135P)^2^+7.6741P] where P=(Fo^2^+2Fc^2^)/3'
_refine_ls_weighting_scheme calc
_refine_ls_wR_factor_gt 0.1791
_refine_ls_wR_factor_ref 0.2103
_reflns_number_gt 3434
_reflns_number_total 5385
_reflns_threshold_expression >2sigma(I)
_cod_data_source_file b210577b.txt
_cod_data_source_block tetra
_cod_original_cell_volume 3282.0(7)
_cod_database_code 7050499

loop_
_symmetry_equiv_pos_as_xyz
'x, y, z'
'-x, y+1/2, -z+1/2'
'-x, -y, -z'
'x, -y-1/2, z-1/2'

loop_
_atom_site_label
_atom_site_type_symbol
_atom_site_fract_x
_atom_site_fract_y
_atom_site_fract_z
_atom_site_U_iso_or_equiv
_atom_site_adp_type
_atom_site_occupancy
_atom_site_symmetry_multiplicity
_atom_site_calc_flag
_atom_site_refinement_flags
_atom_site_disorder_assembly
_atom_site_disorder_group
I1 I 0.35089(4) 0.58434(4) 0.10614(4) 0.0613(3) Uani 1 1 d . . .
C1 C 0.4421(4) 0.5368(4) 0.0402(5) 0.0340(16) Uani 1 1 d . . .
C2 C 0.5301(4) 0.5283(4) 0.1094(5) 0.0326(15) Uani 1 1 d . . .
C3 C 0.4108(4) 0.5099(4) -0.0687(5) 0.0294(15) Uani 1 1 d . . .
C4 C 0.3168(4) 0.5237(4) -0.1404(5) 0.0342(16) Uani 1 1 d . . .
C5 C 0.2864(5) 0.6013(4) -0.1735(6) 0.0400(18) Uani 1 1 d . . .
H5 H 0.3249 0.6447 -0.1487 0.048 Uiso 1 1 calc R . .
C6 C 0.1999(5) 0.6165(5) -0.2428(6) 0.0426(18) Uani 1 1 d . . .
C7 C 0.1446(5) 0.5487(5) -0.2803(7) 0.049(2) Uani 1 1 d . . .
H7 H 0.0870 0.5566 -0.3279 0.059 Uiso 1 1 calc R . .
C8 C 0.1738(5) 0.4702(5) -0.2482(6) 0.0456(19) Uani 1 1 d . . .
C9 C 0.2598(5) 0.4590(5) -0.1798(6) 0.0415(18) Uani 1 1 d . . .
H9 H 0.2802 0.4066 -0.1595 0.050 Uiso 1 1 calc R . .
C10 C 0.1119(6) 0.3965(6) -0.2956(9) 0.073(3) Uani 1 1 d . . .
C11 C 0.012(2) 0.4216(19) -0.311(3) 0.100(10) Uiso 0.50 1 d P . .
C12 C 0.1397(15) 0.3182(15) -0.2286(19) 0.082(6) Uiso 0.50 1 d P . .
C13 C 0.1255(15) 0.3757(15) -0.414(2) 0.075(6) Uiso 0.50 1 d P . .
C14 C 0.1666(5) 0.7028(5) -0.2747(8) 0.058(2) Uani 1 1 d . . .
C15 C 0.0661(14) 0.7055(13) -0.3427(18) 0.071(5) Uiso 0.50 1 d P . .
C16 C 0.1657(16) 0.7435(14) -0.1613(19) 0.070(6) Uiso 0.50 1 d P . .
C17 C 0.2245(19) 0.7433(19) -0.336(2) 0.109(9) Uiso 0.50 1 d P . .
C18 C 0.5644(4) 0.5594(4) 0.2252(5) 0.0342(16) Uani 1 1 d . . .
C19 C 0.5652(5) 0.6437(4) 0.2418(6) 0.0406(17) Uani 1 1 d . . .
H19 H 0.5449 0.6782 0.1820 0.049 Uiso 1 1 calc R . .
C20 C 0.5958(5) 0.6755(5) 0.3456(6) 0.0444(19) Uani 1 1 d . . .
C21 C 0.6281(5) 0.6212(5) 0.4326(6) 0.050(2) Uani 1 1 d . . .
H21 H 0.6504 0.6419 0.5031 0.060 Uiso 1 1 calc R . .
C22 C 0.6284(5) 0.5374(5) 0.4186(6) 0.0448(19) Uani 1 1 d . . .
C23 C 0.5948(5) 0.5076(4) 0.3126(5) 0.0355(16) Uani 1 1 d . . .
H23 H 0.5929 0.4519 0.3008 0.043 Uiso 1 1 calc R . .
C24 C 0.6683(6) 0.4807(6) 0.5155(6) 0.060(2) Uani 1 1 d . . .
C25 C 0.7724(16) 0.4821(17) 0.543(2) 0.090(7) Uiso 0.50 1 d P . .
C26 C 0.6292(17) 0.3926(15) 0.492(2) 0.088(7) Uiso 0.50 1 d P . .
C27 C 0.646(2) 0.5097(18) 0.616(2) 0.108(8) Uiso 0.50 1 d P . .
C28 C 0.5959(7) 0.7667(6) 0.3659(7) 0.067(3) Uani 1 1 d . . .
C29 C 0.545(2) 0.7825(19) 0.451(3) 0.114(9) Uiso 0.50 1 d P . .
C30 C 0.5447(18) 0.8159(15) 0.261(2) 0.091(7) Uiso 0.50 1 d P . .
C31 C 0.6912(19) 0.7985(17) 0.421(2) 0.104(8) Uiso 0.50 1 d P . .
C50 C 0.0586(18) 0.5283(17) 0.976(2) 0.199(9) Uiso 1 1 d . . .
C51 C 0.101(2) 0.463(2) 1.059(3) 0.257(13) Uiso 1 1 d . . .
C52 C -0.028(3) 0.5728(19) 0.916(3) 0.256(14) Uiso 1 1 d . . .
C11A C 0.0153(14) 0.4175(13) -0.3593(19) 0.068(5) Uiso 0.50 1 d P . .
C12A C 0.1114(15) 0.3434(15) -0.1909(19) 0.083(6) Uiso 0.50 1 d P . .
C13A C 0.141(2) 0.346(2) -0.367(3) 0.119(10) Uiso 0.50 1 d P . .
C15A C 0.090(2) 0.7083(19) -0.389(3) 0.109(9) Uiso 0.50 1 d P . .
C16A C 0.126(3) 0.739(3) -0.191(4) 0.158(17) Uiso 0.50 1 d P . .
C17A C 0.2390(13) 0.7614(13) -0.2761(18) 0.066(5) Uiso 0.50 1 d P . .
C25A C 0.7522(17) 0.4386(16) 0.507(2) 0.089(7) Uiso 0.50 1 d P . .
C26A C 0.5989(17) 0.4236(15) 0.523(2) 0.087(7) Uiso 0.50 1 d P . .
C27A C 0.7023(18) 0.5271(16) 0.628(2) 0.091(7) Uiso 0.50 1 d P . .
C29A C 0.504(2) 0.7873(19) 0.379(3) 0.120(10) Uiso 0.50 1 d P . .
C30A C 0.6075(16) 0.8157(15) 0.271(2) 0.086(7) Uiso 0.50 1 d P . .
C31A C 0.6644(17) 0.7906(15) 0.475(2) 0.092(7) Uiso 0.50 1 d P . .

loop_
_atom_site_aniso_label
_atom_site_aniso_U_11
_atom_site_aniso_U_22
_atom_site_aniso_U_33
_atom_site_aniso_U_23
_atom_site_aniso_U_13
_atom_site_aniso_U_12
I1 0.0466(3) 0.0931(5) 0.0451(4) -0.0155(3) 0.0174(2) 0.0121(3)
C1 0.038(4) 0.033(4) 0.033(4) -0.001(3) 0.015(3) 0.000(3)
C2 0.041(4) 0.027(4) 0.024(3) 0.002(3) 0.004(3) 0.000(3)
C3 0.039(4) 0.023(4) 0.024(3) -0.001(3) 0.008(3) -0.002(3)
C4 0.031(3) 0.041(4) 0.027(3) -0.004(3) 0.005(3) -0.003(3)
C5 0.033(4) 0.041(5) 0.040(4) -0.005(3) 0.005(3) -0.004(3)
C6 0.040(4) 0.041(4) 0.044(4) -0.002(4) 0.012(3) 0.004(3)
C7 0.030(4) 0.058(5) 0.053(5) 0.002(4) 0.007(3) 0.001(4)
C8 0.037(4) 0.047(5) 0.044(4) -0.001(4) 0.004(3) -0.012(4)
C9 0.046(4) 0.036(4) 0.035(4) 0.003(3) 0.005(3) -0.007(3)
C10 0.053(5) 0.053(6) 0.091(7) 0.007(5) 0.000(5) -0.021(4)
C14 0.041(4) 0.047(5) 0.071(6) 0.006(4) 0.001(4) 0.014(4)
C18 0.038(4) 0.033(4) 0.030(4) -0.002(3) 0.010(3) 0.000(3)
C19 0.056(5) 0.030(4) 0.028(4) -0.002(3) 0.006(3) 0.006(3)
C20 0.056(5) 0.035(4) 0.033(4) -0.009(3) 0.006(4) 0.006(4)
C21 0.062(5) 0.060(5) 0.024(4) -0.008(4) 0.009(4) 0.003(4)
C22 0.054(5) 0.046(5) 0.033(4) 0.002(4) 0.014(3) 0.012(4)
C23 0.050(4) 0.025(4) 0.029(4) 0.001(3) 0.011(3) 0.009(3)
C24 0.084(6) 0.061(6) 0.033(4) 0.013(4) 0.017(4) 0.018(5)
C28 0.090(7) 0.047(5) 0.052(5) -0.016(4) 0.011(5) 0.009(5)

loop_
_atom_type_symbol
_atom_type_description
_atom_type_scat_dispersion_real
_atom_type_scat_dispersion_imag
_atom_type_scat_source
C C 0.0033 0.0016 'International Tables Vol C Tables 4.2.6.8 and 6.1.1.4'
H H 0.0000 0.0000 'International Tables Vol C Tables 4.2.6.8 and 6.1.1.4'
I I -0.4742 1.8119 'International Tables Vol C Tables 4.2.6.8 and 6.1.1.4'

loop_
_geom_angle_atom_site_label_1
_geom_angle_atom_site_label_2
_geom_angle_atom_site_label_3
_geom_angle
_geom_angle_site_symmetry_1
_geom_angle_site_symmetry_3
_geom_angle_publ_flag
C2 C1 C3 122.9(6) . . ?
C2 C1 I1 118.2(5) . . ?
C3 C1 I1 118.8(5) . . ?
C1 C2 C3 118.4(6) . 3_665 ?
C1 C2 C18 123.0(6) . . ?
C3 C2 C18 118.6(6) 3_665 . ?
C2 C3 C1 118.7(6) 3_665 . ?
C2 C3 C4 120.7(6) 3_665 . ?
C1 C3 C4 120.5(6) . . ?
C9 C4 C5 118.6(6) . . ?
C9 C4 C3 120.9(6) . . ?
C5 C4 C3 120.5(6) . . ?
C6 C5 C4 122.3(7) . . ?
C5 C6 C7 116.8(7) . . ?
C5 C6 C14 121.5(7) . . ?
C7 C6 C14 121.7(7) . . ?
C8 C7 C6 121.9(7) . . ?
C9 C8 C7 118.5(7) . . ?
C9 C8 C10 121.0(7) . . ?
C7 C8 C10 120.3(7) . . ?
C8 C9 C4 121.8(7) . . ?
C13A C10 C12 77.9(18) . . ?
C13A C10 C11A 106.3(17) . . ?
C12 C10 C11A 122.5(13) . . ?
C13A C10 C8 113.5(15) . . ?
C12 C10 C8 114.3(11) . . ?
C11A C10 C8 115.4(11) . . ?
C13A C10 C12A 109.5(18) . . ?
C12 C10 C12A 32.4(10) . . ?
C11A C10 C12A 105.6(13) . . ?
C8 C10 C12A 106.2(11) . . ?
C13A C10 C13 26.7(14) . . ?
C12 C10 C13 104.4(15) . . ?
C11A C10 C13 89.4(13) . . ?
C8 C10 C13 104.4(10) . . ?
C12A C10 C13 135.3(14) . . ?
C13A C10 C11 127.4(19) . . ?
C12 C10 C11 111.3(16) . . ?
C11A C10 C11 24.0(12) . . ?
C8 C10 C11 108.9(13) . . ?
C12A C10 C11 86.3(16) . . ?
C13 C10 C11 113.3(16) . . ?
C11A C11 C10 71(4) . . ?
C12A C12 C10 80(3) . . ?
C12A C12 C13A 128(3) . . ?
C10 C12 C13A 49.2(13) . . ?
C13A C13 C10 60(3) . . ?
C6 C14 C15 112.4(10) . . ?
C6 C14 C17A 113.3(10) . . ?
C15 C14 C17A 128.9(13) . . ?
C6 C14 C17 108.4(13) . . ?
C15 C14 C17 112.7(14) . . ?
C17A C14 C17 29.5(11) . . ?
C6 C14 C16A 111.0(19) . . ?
C15 C14 C16A 77.2(18) . . ?
C17A C14 C16A 106(2) . . ?
C17 C14 C16A 131(2) . . ?
C6 C14 C15A 113.5(13) . . ?
C15 C14 C15A 30.6(11) . . ?
C17A C14 C15A 107.6(15) . . ?
C17 C14 C15A 84.5(16) . . ?
C16A C14 C15A 105(2) . . ?
C6 C14 C16 104.5(10) . . ?
C15 C14 C16 99.3(13) . . ?
C17A C14 C16 90.5(13) . . ?
C17 C14 C16 119.2(15) . . ?
C16A C14 C16 22.2(17) . . ?
C15A C14 C16 125.5(15) . . ?
C15A C15 C14 76(3) . . ?
C15A C15 C16A 122(3) . . ?
C14 C15 C16A 52.1(15) . . ?
C16A C16 C14 74(5) . . ?
C17A C17 C14 71(3) . . ?
C23 C18 C19 120.3(6) . . ?
C23 C18 C2 121.5(6) . . ?
C19 C18 C2 118.2(6) . . ?
C20 C19 C18 120.7(7) . . ?
C19 C20 C21 117.5(7) . . ?
C19 C20 C28 121.7(7) . . ?
C21 C20 C28 120.8(7) . . ?
C20 C21 C22 123.1(7) . . ?
C23 C22 C21 117.6(7) . . ?
C23 C22 C24 121.1(7) . . ?
C21 C22 C24 121.3(7) . . ?
C18 C23 C22 120.8(7) . . ?
C26A C24 C22 109.5(12) . . ?
C26A C24 C26 34.0(11) . . ?
C22 C24 C26 112.5(11) . . ?
C26A C24 C27 74.3(15) . . ?
C22 C24 C27 111.1(12) . . ?
C26 C24 C27 104.3(16) . . ?
C26A C24 C25A 114.8(15) . . ?
C22 C24 C25A 109.4(11) . . ?
C26 C24 C25A 82.9(15) . . ?
C27 C24 C25A 131.8(16) . . ?
C26A C24 C25 139.0(15) . . ?
C22 C24 C25 106.2(11) . . ?
C26 C24 C25 112.2(15) . . ?
C27 C24 C25 110.8(16) . . ?
C25A C24 C25 31.4(11) . . ?
C26A C24 C27A 105.4(15) . . ?
C22 C24 C27A 112.7(11) . . ?
C26 C24 C27A 127.9(15) . . ?
C27 C24 C27A 34.1(12) . . ?
C25A C24 C27A 105.1(15) . . ?
C25 C24 C27A 78.2(14) . . ?
C25A C25 C24 72(3) . . ?
C25A C25 C27A 116(3) . . ?
C24 C25 C27A 50.5(11) . . ?
C26A C26 C24 68(2) . . ?
C27A C27 C24 73(3) . . ?
C27A C27 C26A 120(3) . . ?
C24 C27 C26A 51.0(12) . . ?
C31A C28 C20 112.0(12) . . ?
C31A C28 C31 36.9(12) . . ?
C20 C28 C31 110.7(13) . . ?
C31A C28 C30 132.6(15) . . ?
C20 C28 C30 113.2(11) . . ?
C31 C28 C30 111.3(16) . . ?
C31A C28 C30A 111.5(15) . . ?
C20 C28 C30A 111.4(11) . . ?
C31 C28 C30A 79.0(15) . . ?
C30 C28 C30A 36.7(11) . . ?
C31A C28 C29A 103.8(16) . . ?
C20 C28 C29A 106.6(14) . . ?
C31 C28 C29A 134.0(17) . . ?
C30 C28 C29A 76.2(16) . . ?
C30A C28 C29A 111.3(16) . . ?
C31A C28 C29 71.9(16) . . ?
C20 C28 C29 107.9(13) . . ?
C31 C28 C29 107.1(17) . . ?
C30 C28 C29 106.4(16) . . ?
C30A C28 C29 134.8(16) . . ?
C29A C28 C29 34.1(13) . . ?
C29A C29 C28 71(3) . . ?
C29A C29 C31A 119(4) . . ?
C28 C29 C31A 51.3(12) . . ?
C30A C30 C28 72(2) . . ?
C30A C30 C29A 122(3) . . ?
C28 C30 C29A 52.9(13) . . ?
C31A C31 C28 70(2) . . ?
C31A C31 C30A 115(3) . . ?
C28 C31 C30A 50.7(12) . . ?
C52 C50 C51 145(3) . . ?
C52 C51 C50 104(3) 3_567 . ?
C50 C52 C51 111(3) . 3_567 ?
C11 C11A C10 85(4) . . ?
C12 C12A C10 68(2) . . ?
C13 C13A C10 93(4) . . ?
C13 C13A C12 145(4) . . ?
C10 C13A C12 52.9(14) . . ?
C15 C15A C14 73(3) . . ?
C16 C16A C14 84(6) . . ?
C16 C16A C15 134(6) . . ?
C14 C16A C15 50.7(15) . . ?
C17 C17A C14 79(3) . . ?
C25 C25A C24 76(3) . . ?
C26 C26A C24 78(3) . . ?
C26 C26A C27 125(3) . . ?
C24 C26A C27 54.7(13) . . ?
C27 C27A C24 73(3) . . ?
C27 C27A C25 122(3) . . ?
C24 C27A C25 51.4(11) . . ?
C29 C29A C28 75(3) . . ?
C29 C29A C30 120(4) . . ?
C28 C29A C30 50.9(12) . . ?
C30 C30A C28 72(2) . . ?
C30 C30A C31 116(3) . . ?
C28 C30A C31 50.3(12) . . ?
C31 C31A C28 73(2) . . ?
C31 C31A C29 127(3) . . ?
C28 C31A C29 56.8(14) . . ?

loop_
_geom_bond_atom_site_label_1
_geom_bond_atom_site_label_2
_geom_bond_distance
_geom_bond_site_symmetry_2
_geom_bond_publ_flag
I1 C1 2.116(7) . ?
C1 C2 1.398(9) . ?
C1 C3 1.406(9) . ?
C2 C3 1.403(9) 3_665 ?
C2 C18 1.508(9) . ?
C3 C2 1.403(9) 3_665 ?
C3 C4 1.496(9) . ?
C4 C9 1.386(10) . ?
C4 C5 1.385(10) . ?
C5 C6 1.396(10) . ?
C6 C7 1.409(11) . ?
C6 C14 1.527(11) . ?
C7 C8 1.391(11) . ?
C8 C9 1.375(10) . ?
C8 C10 1.558(11) . ?
C10 C13A 1.46(3) . ?
C10 C12 1.54(3) . ?
C10 C11A 1.53(2) . ?
C10 C12A 1.63(3) . ?
C10 C13 1.68(3) . ?
C10 C11 1.62(3) . ?
C11 C11A 0.66(3) . ?
C12 C12A 0.89(3) . ?
C12 C13A 1.88(4) . ?
C13 C13A 0.76(4) . ?
C14 C15 1.55(2) . ?
C14 C17A 1.53(2) . ?
C14 C17 1.59(3) . ?
C14 C16A 1.58(5) . ?
C14 C15A 1.57(3) . ?
C14 C16 1.64(2) . ?
C15 C15A 0.83(3) . ?
C15 C16A 1.96(5) . ?
C16 C16A 0.62(5) . ?
C17 C17A 0.79(3) . ?
C18 C23 1.373(9) . ?
C18 C19 1.407(10) . ?
C19 C20 1.376(10) . ?
C20 C21 1.397(11) . ?
C20 C28 1.528(12) . ?
C21 C22 1.396(12) . ?
C22 C23 1.390(10) . ?
C22 C24 1.524(11) . ?
C24 C26A 1.50(3) . ?
C24 C26 1.57(3) . ?
C24 C27 1.57(3) . ?
C24 C25A 1.57(3) . ?
C24 C25 1.60(3) . ?
C24 C27A 1.58(3) . ?
C25 C25A 0.86(3) . ?
C25 C27A 2.00(4) . ?
C26 C26A 0.90(3) . ?
C27 C27A 0.92(3) . ?
C27 C26A 1.85(4) . ?
C28 C31A 1.52(3) . ?
C28 C31 1.55(3) . ?
C28 C30 1.56(3) . ?
C28 C30A 1.56(3) . ?
C28 C29A 1.60(3) . ?
C28 C29 1.63(3) . ?
C29 C29A 0.95(4) . ?
C29 C31A 1.85(4) . ?
C30 C30A 0.98(3) . ?
C30 C29A 1.95(4) . ?
C31 C31A 0.97(3) . ?
C31 C30A 1.97(4) . ?
C50 C52 1.53(3) . ?
C50 C51 1.51(3) . ?
C51 C52 1.47(4) 3_567 ?
C52 C51 1.47(4) 3_567 ?
